data_1563780
loop_
_publ_author_name
'Liu, Ying-Ya'
'Grzywa, Maciej'
'Weil, Matthias'
'Volkmer, Dirk'

_publ_section_title
;
 [Cu4OCl6(DABCO)2]&#x00B7;0.5DABCO&#x00B7;4CH3OH (&#x201C;MFU-5&#x201D;):
 Modular synthesis of a zeolite-like metal-organic framework constructed
 from tetrahedral {Cu4OCl6} secondary building units and linear organic
 linkers
;
_journal_issue 1
_journal_name_full 'Journal of Solid State Chemistry'
_journal_page_first 208
_journal_page_last 217
_journal_paper_doi 10.1016/j.jssc.2009.10.026
_journal_volume 183
_journal_year 2010
_chemical_formula_moiety
;C12 H24 Cl6 N4 O1 Cu4, 
0.5(C6 H12 N2) 4(C1 H7 O1)
;
_chemical_formula_sum 'C19 H46 Cl6 Cu4 N5 O5'
_chemical_formula_weight 891.47
_space_group_IT_number 192
_space_group_name_Hall '-P 6 2c'
_space_group_name_H-M_alt 'P 6/m c c'
_symmetry_cell_setting hexagonal
_symmetry_Int_Tables_number 192
_symmetry_space_group_name_Hall '-P 6 2c'
_symmetry_space_group_name_H-M 'P 6/m c c'
_atom_sites_solution_hydrogens geom
_atom_sites_solution_primary direct
_atom_sites_solution_secondary difmap
_cell_angle_alpha 90.00
_cell_angle_beta 90.00
_cell_angle_gamma 120.00
_cell_formula_units_Z 12
_cell_length_a 25.645(9)
_cell_length_b 25.645(9)
_cell_length_c 17.105(11)
_cell_measurement_reflns_used 3593
_cell_measurement_temperature 296(2)
_cell_measurement_theta_max 20.243
_cell_measurement_theta_min 2.703
_cell_volume 9742(8)
_computing_cell_refinement 'SAINT (Bruker, 2008)'
_computing_data_collection 'APEX2 (Bruker, 2008)'
_computing_data_reduction SAINT
_computing_molecular_graphics 'Mercury 1.4.2'
_computing_publication_material 'SHELXL-97 (Sheldrick, 2008)'
_computing_structure_refinement 'SHELXL-97 (Sheldrick, 2008)'
_computing_structure_solution 'SHELXS-97 (Sheldrick, 2008)'
_diffrn_ambient_temperature 100(2)
_diffrn_measured_fraction_theta_full 0.992
_diffrn_measured_fraction_theta_max 0.992
_diffrn_measurement_device_type 'Bruker APEX-II CCD'
_diffrn_measurement_method '\w- and \f-scans'
_diffrn_radiation_monochromator graphite
_diffrn_radiation_probe x-ray
_diffrn_radiation_type MoK\a
_diffrn_radiation_wavelength 0.71073
_diffrn_reflns_av_R_equivalents 0.1488
_diffrn_reflns_av_sigmaI/netI 0.0344
_diffrn_reflns_limit_h_max 25
_diffrn_reflns_limit_h_min -25
_diffrn_reflns_limit_k_max 24
_diffrn_reflns_limit_k_min -25
_diffrn_reflns_limit_l_max 16
_diffrn_reflns_limit_l_min -16
_diffrn_reflns_number 51791
_diffrn_reflns_theta_full 20.44
_diffrn_reflns_theta_max 20.44
_diffrn_reflns_theta_min 2.86
_diffrn_source 'fine-focus sealed tube'
_diffrn_standards_interval_count .
_diffrn_standards_interval_time .
_diffrn_standards_number 0
_exptl_absorpt_coefficient_mu 3.116
_exptl_absorpt_correction_T_max 0.9123
_exptl_absorpt_correction_T_min 0.7062
_exptl_absorpt_correction_type multi-scan
_exptl_absorpt_process_details
;
SADABS (Bruker, 2008)
;
_exptl_crystal_colour orange
_exptl_crystal_density_diffrn 1.823
_exptl_crystal_density_method 'not measured'
_exptl_crystal_description 'hexagonal column'
_exptl_crystal_F_000 5436
_exptl_crystal_size_max 0.12
_exptl_crystal_size_mid 0.03
_exptl_crystal_size_min 0.03
_refine_diff_density_max 1.383
_refine_diff_density_min -0.517
_refine_diff_density_rms 0.153
_refine_ls_extinction_coef 0.00023(10)
_refine_ls_extinction_expression Fc^*^=kFc[1+0.001xFc^2^\l^3^/sin(2\q)]^-1/4^
_refine_ls_extinction_method SHELXL
_refine_ls_goodness_of_fit_ref 1.092
_refine_ls_hydrogen_treatment constr
_refine_ls_matrix_type full
_refine_ls_number_parameters 137
_refine_ls_number_reflns 1690
_refine_ls_number_restraints 0
_refine_ls_restrained_S_all 1.092
_refine_ls_R_factor_all 0.0752
_refine_ls_R_factor_gt 0.0486
_refine_ls_shift/su_max 0.000
_refine_ls_shift/su_mean 0.000
_refine_ls_structure_factor_coef Fsqd
_refine_ls_weighting_details 'w=1/[\s^2^(Fo^2^)+(0.0817P)^2^+149.7504P] where P=(Fo^2^+2Fc^2^)/3'
_refine_ls_weighting_scheme calc
_refine_ls_wR_factor_gt 0.1398
_refine_ls_wR_factor_ref 0.1633
_reflns_number_gt 1302
_reflns_number_total 1690
_reflns_threshold_expression I>2\s(I)
_cod_data_source_file JSSC-2010-183-208.cif
_cod_data_source_block 1
_cod_database_code 1563780

loop_
_symmetry_equiv_pos_as_xyz
'x, y, z'
'-y, x-y, z'
'-x+y, -x, z'
'-x, -y, z'
'y, -x+y, z'
'x-y, x, z'
'y, x, -z+1/2'
'x-y, -y, -z+1/2'
'-x, -x+y, -z+1/2'
'-y, -x, -z+1/2'
'-x+y, y, -z+1/2'
'x, x-y, -z+1/2'
'-x, -y, -z'
'y, -x+y, -z'
'x-y, x, -z'
'x, y, -z'
'-y, x-y, -z'
'-x+y, -x, -z'
'-y, -x, z-1/2'
'-x+y, y, z-1/2'
'x, x-y, z-1/2'
'y, x, z-1/2'
'x-y, -y, z-1/2'
'-x, -x+y, z-1/2'

loop_
_atom_site_label
_atom_site_type_symbol
_atom_site_fract_x
_atom_site_fract_y
_atom_site_fract_z
_atom_site_U_iso_or_equiv
_atom_site_adp_type
_atom_site_occupancy
_atom_site_symmetry_multiplicity
_atom_site_calc_flag
_atom_site_refinement_flags
_atom_site_disorder_assembly
_atom_site_disorder_group
Cu1 Cu 0.76474(8) 0.57884(8) 0.0000 0.0149(6) Uani 1 2 d S . .
Cu2 Cu 0.66304(8) 0.61026(8) 0.0000 0.0145(6) Uani 1 2 d S . .
Cu3 Cu 0.64715(6) 0.49757(6) -0.09080(8) 0.0148(5) Uani 1 1 d . . .
Cl1 Cl 0.76964(18) 0.67490(18) 0.0000 0.0305(12) Uani 1 2 d S . .
Cl2 Cl 0.74787(12) 0.52810(13) -0.12703(17) 0.0256(8) Uani 1 1 d . . .
Cl3 Cl 0.60671(14) 0.56407(14) 0.11501(18) 0.0308(9) Uani 1 1 d . . .
Cl4 Cl 0.60120(18) 0.41462(17) 0.0000 0.0218(10) Uani 1 2 d S . .
O1 O 0.6809(4) 0.5460(4) 0.0000 0.012(2) Uani 1 2 d S . .
N1 N 0.8531(5) 0.6090(5) 0.0000 0.014(3) Uani 1 2 d S . .
N2 N 0.9672(5) 0.6419(5) 0.0000 0.013(3) Uani 1 2 d S . .
N3 N 0.6083(4) 0.4498(4) -0.1873(5) 0.014(2) Uani 1 1 d . . .
C1 C 0.8838(5) 0.6467(5) 0.0691(7) 0.022(3) Uani 1 1 d . . .
C2 C 0.9502(5) 0.6646(5) 0.0694(7) 0.025(3) Uani 1 1 d . . .
C3 C 0.8620(7) 0.5572(7) 0.0000 0.024(4) Uani 1 2 d S . .
C4 C 0.9264(7) 0.5748(7) 0.0000 0.028(5) Uani 1 2 d S . .
C5 C 0.6227(5) 0.4014(5) -0.2082(7) 0.019(3) Uani 1 1 d . . .
C6 C 0.5415(4) 0.4200(5) -0.1761(7) 0.018(3) Uani 1 1 d . . .
C7 C 0.6261(5) 0.4908(5) -0.2570(7) 0.019(3) Uani 1 1 d . . .
H1A H 0.8647 0.6244 0.1164 0.034 Uiso 1 1 calc R . .
H1B H 0.8802 0.6826 0.0682 0.034 Uiso 1 1 calc R . .
H2A H 0.9746 0.7082 0.0709 0.038 Uiso 1 1 calc R . .
H2B H 0.9588 0.6489 0.1162 0.038 Uiso 1 1 calc R . .
H3A H 0.8428 0.5328 -0.0458 0.037 Uiso 1 1 calc R . .
H3B H 0.8428 0.5328 0.0458 0.037 Uiso 1 1 calc R . .
H4A H 0.9348 0.5579 -0.0458 0.041 Uiso 0.50 1 calc PR . .
H4B H 0.9348 0.5579 0.0458 0.041 Uiso 0.50 1 calc PR . .
H5A H 0.6041 0.3687 -0.1707 0.029 Uiso 1 1 calc R . .
H5B H 0.6659 0.4175 -0.2065 0.029 Uiso 1 1 calc R . .
H6A H 0.5291 0.4501 -0.1765 0.027 Uiso 1 1 calc R . .
H6B H 0.5304 0.3995 -0.1260 0.027 Uiso 1 1 calc R . .
H7A H 0.6661 0.5009 -0.2743 0.028 Uiso 1 1 calc R . .
H7B H 0.6267 0.5277 -0.2431 0.028 Uiso 1 1 calc R . .

loop_
_atom_site_aniso_label
_atom_site_aniso_U_11
_atom_site_aniso_U_22
_atom_site_aniso_U_33
_atom_site_aniso_U_23
_atom_site_aniso_U_13
_atom_site_aniso_U_12
Cu1 0.0088(11) 0.0128(11) 0.0221(12) 0.000 0.000 0.0048(9)
Cu2 0.0113(11) 0.0125(12) 0.0207(12) 0.000 0.000 0.0066(9)
Cu3 0.0117(8) 0.0138(9) 0.0178(9) -0.0025(6) -0.0013(6) 0.0056(7)
Cl1 0.013(2) 0.011(2) 0.066(3) 0.000 0.000 0.0052(19)
Cl2 0.0144(16) 0.0352(19) 0.0250(17) -0.0121(15) -0.0003(13) 0.0107(15)
Cl3 0.042(2) 0.0326(19) 0.0342(19) 0.0143(16) 0.0192(16) 0.0308(17)
Cl4 0.023(2) 0.014(2) 0.023(2) 0.000 0.000 0.005(2)
O1 0.009(6) 0.006(6) 0.018(6) 0.000 0.000 0.002(5)
N1 0.012(8) 0.004(7) 0.025(8) 0.000 0.000 0.003(6)
N2 0.019(8) 0.009(7) 0.013(7) 0.000 0.000 0.008(6)
N3 0.011(5) 0.013(5) 0.017(5) -0.002(4) -0.002(4) 0.005(4)
C1 0.017(7) 0.026(7) 0.025(7) -0.004(6) -0.002(6) 0.012(6)
C2 0.018(7) 0.027(7) 0.025(7) -0.006(6) 0.004(6) 0.007(6)
C3 0.015(10) 0.021(11) 0.030(11) 0.000 0.000 0.004(8)
C4 0.018(10) 0.009(10) 0.055(13) 0.000 0.000 0.006(8)
C5 0.018(7) 0.018(7) 0.025(6) -0.001(6) -0.006(6) 0.013(6)
C6 0.008(6) 0.024(7) 0.019(7) -0.002(6) -0.002(5) 0.005(6)
C7 0.014(7) 0.005(6) 0.032(7) 0.004(6) 0.004(6) 0.000(5)

loop_
_atom_type_symbol
_atom_type_description
_atom_type_scat_dispersion_real
_atom_type_scat_dispersion_imag
_atom_type_scat_source
C C 0.0033 0.0016 'International Tables Vol C Tables 4.2.6.8 and 6.1.1.4'
H H 0.0000 0.0000 'International Tables Vol C Tables 4.2.6.8 and 6.1.1.4'
N N 0.0061 0.0033 'International Tables Vol C Tables 4.2.6.8 and 6.1.1.4'
O O 0.0106 0.0060 'International Tables Vol C Tables 4.2.6.8 and 6.1.1.4'
Cu Cu 0.3201 1.2651 'International Tables Vol C Tables 4.2.6.8 and 6.1.1.4'
Cl Cl 0.1484 0.1585 'International Tables Vol C Tables 4.2.6.8 and 6.1.1.4'

loop_
_geom_angle_atom_site_label_1
_geom_angle_atom_site_label_2
_geom_angle_atom_site_label_3
_geom_angle
_geom_angle_site_symmetry_1
_geom_angle_site_symmetry_3
O1 Cu1 N1 176.8(5) . .
O1 Cu1 Cl1 85.5(3) . .
N1 Cu1 Cl1 97.8(4) . .
O1 Cu1 Cl2 84.46(15) . .
N1 Cu1 Cl2 94.05(17) . .
Cl1 Cu1 Cl2 116.61(8) . .
O1 Cu1 Cl2 84.46(15) . 16
N1 Cu1 Cl2 94.05(17) . 16
Cl1 Cu1 Cl2 116.61(8) . 16
Cl2 Cu1 Cl2 124.32(17) . 16
O1 Cu2 N2 178.3(5) . 14_565
O1 Cu2 Cl3 85.34(17) . 16
N2 Cu2 Cl3 93.7(2) 14_565 16
O1 Cu2 Cl3 85.34(17) . .
N2 Cu2 Cl3 93.7(2) 14_565 .
Cl3 Cu2 Cl3 111.73(18) 16 .
O1 Cu2 Cl1 85.0(3) . .
N2 Cu2 Cl1 96.7(4) 14_565 .
Cl3 Cu2 Cl1 123.10(9) 16 .
Cl3 Cu2 Cl1 123.10(9) . .
O1 Cu3 N3 175.9(4) . .
O1 Cu3 Cl2 86.1(3) . .
N3 Cu3 Cl2 96.5(3) . .
O1 Cu3 Cl4 85.0(2) . .
N3 Cu3 Cl4 96.7(3) . .
Cl2 Cu3 Cl4 115.45(13) . .
O1 Cu3 Cl3 84.0(3) . 16
N3 Cu3 Cl3 91.9(3) . 16
Cl2 Cu3 Cl3 119.90(12) . 16
Cl4 Cu3 Cl3 122.41(14) . 16
Cu2 Cl1 Cu1 80.40(13) . .
Cu3 Cl2 Cu1 79.54(10) . .
Cu2 Cl3 Cu3 80.95(10) . 16
Cu3 Cl4 Cu3 80.15(14) 16 .
Cu1 O1 Cu3 109.8(3) . .
Cu1 O1 Cu3 109.8(3) . 16
Cu3 O1 Cu3 109.2(5) . 16
Cu1 O1 Cu2 109.1(5) . .
Cu3 O1 Cu2 109.5(3) . .
Cu3 O1 Cu2 109.5(3) 16 .
C3 N1 C1 108.7(8) . .
C3 N1 C1 108.7(8) . 16
C1 N1 C1 106.1(12) . 16
C3 N1 Cu1 108.1(9) . .
C1 N1 Cu1 112.6(7) . .
C1 N1 Cu1 112.6(7) 16 .
C2 N2 C2 106.6(12) 16 .
C2 N2 C4 106.1(8) 16 .
C2 N2 C4 106.1(8) . .
C2 N2 Cu2 113.4(7) 16 15_655
C2 N2 Cu2 113.4(7) . 15_655
C4 N2 Cu2 110.8(9) . 15_655
C6 N3 C7 109.1(8) . .
C6 N3 C5 107.3(8) . .
C7 N3 C5 106.0(8) . .
C6 N3 Cu3 107.4(6) . .
C7 N3 Cu3 110.1(6) . .
C5 N3 Cu3 116.7(6) . .
N1 C1 C2 110.4(10) . .
N2 C2 C1 112.5(10) . .
N1 C3 C4 112.5(13) . .
C3 C4 N2 112.4(13) . .
N3 C5 C5 109.5(6) . 10_664
N3 C6 C7 109.4(8) . 10_664
N3 C7 C6 109.2(8) . 10_664
N1 C1 H1A 109.6 . .
C2 C1 H1A 109.6 . .
N1 C1 H1B 109.6 . .
C2 C1 H1B 109.6 . .
H1A C1 H1B 108.1 . .
N2 C2 H2A 109.1 . .
C1 C2 H2A 109.1 . .
N2 C2 H2B 109.1 . .
C1 C2 H2B 109.1 . .
H2A C2 H2B 107.8 . .
N1 C3 H3A 109.1 . .
C4 C3 H3A 109.1 . .
N1 C3 H3B 109.1 . .
C4 C3 H3B 109.1 . .
H3A C3 H3B 107.8 . .
C3 C4 H4A 109.1 . .
N2 C4 H4A 109.1 . .
C3 C4 H4B 109.1 . .
N2 C4 H4B 109.1 . .
H4A C4 H4B 107.9 . .
N3 C5 H5A 109.8 . .
C5 C5 H5A 109.8 10_664 .
N3 C5 H5B 109.8 . .
C5 C5 H5B 109.8 10_664 .
H5A C5 H5B 108.2 . .
N3 C6 H6A 109.8 . .
C7 C6 H6A 109.8 10_664 .
N3 C6 H6B 109.8 . .
C7 C6 H6B 109.8 10_664 .
H6A C6 H6B 108.2 . .
N3 C7 H7A 109.8 . .
C6 C7 H7A 109.8 10_664 .
N3 C7 H7B 109.8 . .
C6 C7 H7B 109.8 10_664 .
H7A C7 H7B 108.3 . .

loop_
_geom_bond_atom_site_label_1
_geom_bond_atom_site_label_2
_geom_bond_distance
_geom_bond_site_symmetry_2
Cu1 O1 1.876(9) .
Cu1 N1 1.995(12) .
Cu1 Cl1 2.403(5) .
Cu1 Cl2 2.457(3) .
Cu1 Cl2 2.457(3) 16
Cu2 O1 1.919(9) .
Cu2 N2 1.979(12) 14_565
Cu2 Cl3 2.377(3) 16
Cu2 Cl3 2.377(3) .
Cu2 Cl1 2.385(4) .
Cu3 O1 1.905(6) .
Cu3 N3 2.000(9) .
Cu3 Cl2 2.376(3) .
Cu3 Cl4 2.412(3) .
Cu3 Cl3 2.434(3) 16
Cl3 Cu3 2.434(3) 16
Cl4 Cu3 2.412(3) 16
O1 Cu3 1.905(6) 16
N1 C3 1.46(2) .
N1 C1 1.479(13) .
N1 C1 1.479(13) 16
N2 C2 1.480(13) 16
N2 C2 1.480(13) .
N2 C4 1.50(2) .
N2 Cu2 1.979(12) 15_655
N3 C6 1.500(13) .
N3 C7 1.501(14) .
N3 C5 1.504(13) .
C1 C2 1.527(16) .
C3 C4 1.48(2) .
C5 C5 1.56(2) 10_664
C6 C7 1.552(16) 10_664
C7 C6 1.552(16) 10_664
C1 H1A 0.9700 .
C1 H1B 0.9700 .
C2 H2A 0.9700 .
C2 H2B 0.9700 .
C3 H3A 0.9700 .
C3 H3B 0.9700 .
C4 H4A 0.9700 .
C4 H4B 0.9700 .
C5 H5A 0.9700 .
C5 H5B 0.9700 .
C6 H6A 0.9700 .
C6 H6B 0.9700 .
C7 H7A 0.9700 .
C7 H7B 0.9700 .
